data_1559159
loop_
_publ_author_name
'Turo-Cort\'es, Rub\'en'
'Bartual-Murgui, Carlos'
'Castells-Gil, Javier'
'Mu\~noz, Carmen'
'Mart\'i-Gastaldo, Carlos'
'Real Cabezos, Jos\'e Antonio A'

_publ_section_title
;
 Reversible guest-induced gate-opening with multiplex spin crossover
 responses in two-dimensional Hofmann Clathrates
;
_journal_name_full 'Chemical Science'
_journal_paper_doi 10.1039/D0SC04246C
_journal_year 2020
_chemical_formula_moiety 'C12 H10 Fe N10 Pd, 0.5(C H4 O)'
_chemical_formula_sum 'C12.5 H12 Fe N10 O0.5 Pd'
_chemical_formula_weight 472.57
_space_group_crystal_system orthorhombic
_space_group_IT_number 57
_space_group_name_Hall '-P 2c 2b'
_space_group_name_H-M_alt 'P b c m'
_atom_sites_solution_hydrogens mixed
_atom_sites_solution_primary dual
_audit_creation_date 2020-09-09
_audit_creation_method
;
Olex2 1.3
(compiled 2020.07.31 svn.rc2a77460 for OlexSys, GUI svn.r6145)
;
_audit_update_record
;
2020-09-17 deposited with the CCDC.	2020-09-22 downloaded from the CCDC.
;
_cell_angle_alpha 90
_cell_angle_beta 90
_cell_angle_gamma 90
_cell_formula_units_Z 8
_cell_length_a 14.9105(14)
_cell_length_b 32.0213(19)
_cell_length_c 7.1610(4)
_cell_measurement_reflns_used 1130
_cell_measurement_temperature 100.00(14)
_cell_measurement_theta_max 26.3910
_cell_measurement_theta_min 4.0460
_cell_volume 3419.0(4)
_computing_cell_refinement 'CrysAlisPro 1.171.40.53 (Rigaku OD, 2019)'
_computing_data_collection 'CrysAlisPro 1.171.40.53 (Rigaku OD, 2019)'
_computing_data_reduction 'CrysAlisPro 1.171.40.53 (Rigaku OD, 2019)'
_computing_molecular_graphics 'Olex2 1.3 (Dolomanov et al., 2009)'
_computing_publication_material 'Olex2 1.3 (Dolomanov et al., 2009)'
_computing_structure_refinement 'SHELXL 2018/3 (Sheldrick, 2015)'
_computing_structure_solution 'SHELXT 2018/2 (Sheldrick, 2018)'
_diffrn_ambient_environment N~2~
_diffrn_ambient_temperature 100.00(14)
_diffrn_detector 'CCD plate'
_diffrn_detector_area_resol_mean 16.0267
_diffrn_detector_type Sapphire3
_diffrn_measured_fraction_theta_full 0.994
_diffrn_measured_fraction_theta_max 0.856
_diffrn_measurement_details
;
List of Runs (angles in degrees, time in seconds):

  # Type    Start    End  Width  t~exp~   \w     \q     \k     \f   Frames
#--------------------------------------------------------------------------
  1  \w    -45.00  40.00   1.00   25.00    --   15.83 -38.00   0.00   85
  2  \w     30.00  80.00   1.00   25.00    --   15.83  19.00-150.00   50
;
_diffrn_measurement_device 'four-circle diffractometer'
_diffrn_measurement_device_type 'SuperNova, Single source at offset/far, Sapphire3'
_diffrn_measurement_method '\w scans'
_diffrn_orient_matrix_type 'CrysAlisPro convention (1999,Acta A55,543-557)'
_diffrn_orient_matrix_UB_11 -0.0085941000
_diffrn_orient_matrix_UB_12 0.0162671000
_diffrn_orient_matrix_UB_13 0.0647607000
_diffrn_orient_matrix_UB_21 -0.0434155000
_diffrn_orient_matrix_UB_22 0.0027233000
_diffrn_orient_matrix_UB_23 -0.0388021000
_diffrn_orient_matrix_UB_31 -0.0175117000
_diffrn_orient_matrix_UB_32 -0.0147696000
_diffrn_orient_matrix_UB_33 0.0641131000
_diffrn_radiation_monochromator mirror
_diffrn_radiation_probe x-ray
_diffrn_radiation_type 'Mo K\a'
_diffrn_radiation_wavelength 0.71073
_diffrn_reflns_av_R_equivalents 0.0465
_diffrn_reflns_av_unetI/netI 0.0759
_diffrn_reflns_Laue_measured_fraction_full 0.994
_diffrn_reflns_Laue_measured_fraction_max 0.856
_diffrn_reflns_limit_h_max 12
_diffrn_reflns_limit_h_min -18
_diffrn_reflns_limit_k_max 41
_diffrn_reflns_limit_k_min -23
_diffrn_reflns_limit_l_max 9
_diffrn_reflns_limit_l_min -5
_diffrn_reflns_number 8760
_diffrn_reflns_point_group_measured_fraction_full 0.994
_diffrn_reflns_point_group_measured_fraction_max 0.856
_diffrn_reflns_theta_full 25.242
_diffrn_reflns_theta_max 27.807
_diffrn_reflns_theta_min 3.333
_diffrn_source 'micro-focus sealed X-ray tube'
_diffrn_source_type 'SuperNova (Mo) X-ray Source'
_exptl_absorpt_coefficient_mu 1.922
_exptl_absorpt_correction_T_max 1.00000
_exptl_absorpt_correction_T_min 0.97199
_exptl_absorpt_correction_type multi-scan
_exptl_absorpt_process_details
;
CrysAlisPro 1.171.40.53 (Rigaku Oxford Diffraction, 2019)
Empirical absorption correction using spherical harmonics,
 implemented in SCALE3 ABSPACK scaling algorithm.
;
_exptl_crystal_colour 'light orange'
_exptl_crystal_colour_modifier light
_exptl_crystal_colour_primary orange
_exptl_crystal_density_diffrn 1.836
_exptl_crystal_description needle
_exptl_crystal_F_000 1864
_exptl_crystal_size_max 0.12
_exptl_crystal_size_mid 0.12
_exptl_crystal_size_min 0.03
_refine_diff_density_max 5.519
_refine_diff_density_min -3.618
_refine_diff_density_rms 0.332
_refine_ls_extinction_method none
_refine_ls_goodness_of_fit_ref 1.043
_refine_ls_hydrogen_treatment mixed
_refine_ls_matrix_type full
_refine_ls_number_parameters 131
_refine_ls_number_reflns 3757
_refine_ls_number_restraints 14
_refine_ls_restrained_S_all 1.041
_refine_ls_R_factor_all 0.1465
_refine_ls_R_factor_gt 0.1088
_refine_ls_shift/su_max 0.008
_refine_ls_shift/su_mean 0.000
_refine_ls_structure_factor_coef Fsqd
_refine_ls_weighting_details 'w=1/[\s^2^(Fo^2^)+(0.0809P)^2^+178.4426P] where P=(Fo^2^+2Fc^2^)/3'
_refine_ls_weighting_scheme calc
_refine_ls_wR_factor_gt 0.2488
_refine_ls_wR_factor_ref 0.2765
_reflns_Friedel_coverage 0.000
_reflns_number_gt 2486
_reflns_number_total 3757
_reflns_threshold_expression 'I > 2\s(I)'
_cod_data_source_file d0sc04246c2.cif
_cod_data_source_block rt312_nh2pympdmeoh_100k
_cod_original_formula_sum 'C12.50 H12 Fe N10 O0.50 Pd'
_cod_database_code 1559159
_shelx_shelxl_version_number 2018/3
_shelx_space_group_comment
;
The symmetry employed for this shelxl refinement is uniquely defined
by the following loop, which should always be used as a source of
symmetry information in preference to the above space-group names.
They are only intended as comments.
;
_reflns_odcompleteness_completeness 99.43
_reflns_odcompleteness_iscentric 1
_reflns_odcompleteness_theta 24.97
_olex2_refinement_description
;
1. Fixed Uiso
 At 1.2 times of:
  All C(H) groups
 At 1.5 times of:
  All C(H,H,H) groups, All N(H,H) groups, All O(H) groups
2. Restrained distances
 O2-C22
 1.4 with sigma of 0.02
 H3A-N3
 0.9 with sigma of 0.0001
 N3-H3B
 0.9 with sigma of 0.0001
 H8B_$1-N8_$1
 0.9 with sigma of 0.0001
 N8_$1-H8A_$1
 0.9 with sigma of 0.0001
 H14A_$2-N14_$2
 0.9 with sigma of 0.0001
 H14B_$2-N14_$2
 0.9 with sigma of 0.0001
 N11_$3-H11A_$3
 0.9 with sigma of 0.0001
 H11B_$3-N11_$3
 0.9 with sigma of 0.0001
 H3A-H3B
 1.5 with sigma of 0.0001
 H8B_$1-H8A_$1
 1.5 with sigma of 0.0001
 H14B_$2-H14A_$2
 1.5 with sigma of 0.0001
 H8A_$3-O1_$4
 2.2 with sigma of 0.0001
 H11A_$3-H11B_$3
 1.5 with sigma of 0.0001
3. Uiso/Uaniso restraints and constraints
Uanis(N3) = Uanis(C2) = Uanis(C3) = Uanis(N2) = Uanis(C4) = Uanis(N1) =
Uanis(C1) = Uanis(Fe1) = Uanis(N9) = Uanis(C14) = Uanis(N10) = Uanis(C13) =
Uanis(C12) = Uanis(C11) = Uanis(N11)
Uanis(C9) = Uanis(N7) = Uanis(C10) = Uanis(N6) = Uanis(C7) = Uanis(C8) =
Uanis(N8) = Uanis(N12) = Uanis(C15) = Uanis(C16) = Uanis(C17) = Uanis(N13) =
Uanis(C18) = Uanis(N14)
Uanis(N4) = Uanis(C5) = Uanis(Pd1) = Uanis(C6) = Uanis(N5) = Uanis(Fe2) =
Uanis(N15) = Uanis(C19) = Uanis(Pd2) = Uanis(N16) = Uanis(C20)
Uiso(O2) = Uiso(C22)
Uiso(O1) = Uiso(C21)
4. Others
 Fixed Sof: H8A(0.5) H14A(0.5) O1(0.25) H1A(0.25) C21(0.25) H21A(0.25)
 H21B(0.25) H21C(0.25) O2(0.25) H2(0.25) C22(0.25) H22A(0.25) H22B(0.25)
 H22C(0.25)
 Fixed X: O1(0.504549) C21(0.499149)
 Fixed Y: O1(0.232679) C21(0.239669)
 Fixed Z: O1(1.25) C21(1.056419)
5.a Aromatic/amide H refined with riding coordinates:
 C1(H1), C3(H3), C4(H4), C7(H7), C9(H9), C10(H10), C11(H11), C13(H13),
 C14(H14), C15(H15), C17(H17), C18(H18)
5.b Idealised Me refined as rotating group:
 C21(H21A,H21B,H21C), C22(H22A,H22B,H22C)
5.c Idealised tetrahedral OH refined as rotating group:
 O1(H1A), O2(H2)
;
_olex2_submission_special_instructions 'No special instructions were received'
_oxdiff_exptl_absorpt_empirical_details
;
Empirical correction (ABSPACK) includes:
- Absorption correction using spherical harmonics
- Frame scaling
;
_oxdiff_exptl_absorpt_empirical_full_max 1.053
_oxdiff_exptl_absorpt_empirical_full_min 0.954

loop_
_space_group_symop_operation_xyz
'x, y, z'
'-x, -y, z+1/2'
'-x, y+1/2, -z+1/2'
'x, -y+1/2, -z'
'-x, -y, -z'
'x, y, -z-1/2'
'x, -y-1/2, z-1/2'
'-x, y-1/2, z'

loop_
_atom_site_label
_atom_site_type_symbol
_atom_site_fract_x
_atom_site_fract_y
_atom_site_fract_z
_atom_site_U_iso_or_equiv
_atom_site_adp_type
_atom_site_occupancy
_atom_site_site_symmetry_order
_atom_site_calc_flag
_atom_site_refinement_flags_posn
_atom_site_refinement_flags_adp
_atom_site_refinement_flags_occupancy
_atom_site_disorder_assembly
_atom_site_disorder_group
Pd1 Pd 0.49849(8) 0.36641(4) 0.750000 0.0075(3) Uani 1 2 d S T P . .
Pd2 Pd 0.01531(7) 0.38519(4) -0.250000 0.0075(3) Uani 1 2 d S T P . .
Fe1 Fe 0.75738(15) 0.37430(8) 1.250000 0.0099(5) Uani 1 2 d S T P . .
Fe2 Fe 0.25701(14) 0.37738(7) 0.250000 0.0075(3) Uani 1 2 d S T P . .
N1 N 0.7671(9) 0.3063(4) 1.250000 0.0099(5) Uani 1 2 d S T P . .
N2 N 0.6893(8) 0.2414(4) 1.250000 0.0099(5) Uani 1 2 d S T P . .
N3 N 0.92736(18) 0.22251(7) 1.250000 0.0099(5) Uani 1 2 d DS T P . .
H3A H 0.9309(3) 0.19445(6) 1.250000 0.015 Uiso 1 2 d DS U P . .
H3B H 0.9815(2) 0.23492(10) 1.250000 0.015 Uiso 1 2 d DS U P . .
N4 N 0.6544(6) 0.3716(3) 1.0436(13) 0.0075(3) Uani 1 1 d . . . . .
N5 N 0.3489(6) 0.3692(3) 0.4426(13) 0.0075(3) Uani 1 1 d . . . . .
N6 N 0.2232(11) 0.3161(5) 0.250000 0.0230(11) Uani 1 2 d S T P . .
N7 N 0.1054(11) 0.2669(5) 0.250000 0.0230(11) Uani 1 2 d S T P . .
N8 N 0.31901(18) 0.21415(8) 0.250000 0.0230(11) Uani 1 2 d S T P . .
H8A H 0.36918(10) 0.20985(14) 0.3172(5) 0.034 Uiso 0.5 1 d . U P . .
H8B H 0.28199(17) 0.19194(11) 0.250000 0.034 Uiso 1 2 d S U P . .
N9 N 0.7441(9) 0.4431(4) 1.250000 0.0099(5) Uani 1 2 d S T P . .
N10 N 0.8200(9) 0.5081(4) 1.250000 0.0099(5) Uani 1 2 d S T P . .
N11 N 0.58372(18) 0.52785(7) 1.250000 0.0099(5) Uani 1 2 d S T P . .
H11A H 0.5313(2) 0.51391(10) 1.250000 0.015 Uiso 1 2 d S U P . .
H11B H 0.5765(4) 0.55575(6) 1.250000 0.015 Uiso 1 2 d S U P . .
N12 N 0.2867(11) 0.4394(5) 0.250000 0.0230(11) Uani 1 2 d S T P . .
N13 N 0.4047(11) 0.4903(5) 0.250000 0.0230(11) Uani 1 2 d S T P . .
N14 N 0.18719(14) 0.54151(11) 0.250000 0.0230(11) Uani 1 2 d S T P . .
H14A H 0.2098(2) 0.56318(11) 0.3148(8) 0.034 Uiso 0.5 1 d . U P . .
H14B H 0.12684(15) 0.54097(17) 0.250000 0.034 Uiso 1 2 d S U P . .
N15 N 0.1663(6) 0.3867(3) 0.0558(13) 0.0075(3) Uani 1 1 d . . . . .
N16 N -0.1386(6) 0.3773(3) -0.5462(13) 0.0075(3) Uani 1 1 d . . . . .
C1 C 0.8434(10) 0.2853(5) 1.250000 0.0099(5) Uani 1 2 d S T P . .
H1 H 0.896669 0.300366 1.250000 0.012 Uiso 1 2 calc R U P . .
C2 C 0.8488(10) 0.2409(5) 1.250000 0.0099(5) Uani 1 2 d S T P . .
C3 C 0.7645(10) 0.2224(5) 1.250000 0.0099(5) Uani 1 2 d S T P . .
H3 H 0.762766 0.193358 1.250000 0.012 Uiso 1 2 calc R U P . .
C4 C 0.6915(10) 0.2838(5) 1.250000 0.0099(5) Uani 1 2 d S T P . .
H4 H 0.637161 0.297986 1.250000 0.012 Uiso 1 2 calc R U P . .
C5 C 0.5959(7) 0.3692(3) 0.9400(16) 0.0075(3) Uani 1 1 d . . . . .
C6 C 0.4034(7) 0.3667(3) 0.5540(16) 0.0075(3) Uani 1 1 d . . . . .
C7 C 0.2845(13) 0.2866(6) 0.250000 0.0230(11) Uani 1 2 d S T P . .
H7 H 0.344992 0.293702 0.250000 0.028 Uiso 1 2 calc R U P . .
C8 C 0.2588(12) 0.2448(6) 0.250000 0.0230(11) Uani 1 2 d S T P . .
C9 C 0.1659(13) 0.2372(6) 0.250000 0.0230(11) Uani 1 2 d S T P . .
H9 H 0.146351 0.209648 0.250000 0.028 Uiso 1 2 calc R U P . .
C10 C 0.1351(13) 0.3058(6) 0.250000 0.0230(11) Uani 1 2 d S T P . .
H10 H 0.093199 0.327293 0.250000 0.028 Uiso 1 2 calc R U P . .
C11 C 0.6670(11) 0.4645(5) 1.250000 0.0099(5) Uani 1 2 d S T P . .
H11 H 0.613894 0.449210 1.250000 0.012 Uiso 1 2 calc R U P . .
C12 C 0.6604(10) 0.5081(5) 1.250000 0.0099(5) Uani 1 2 d S T P . .
C13 C 0.7458(10) 0.5281(5) 1.250000 0.0099(5) Uani 1 2 d S T P . .
H13 H 0.747638 0.557093 1.250000 0.012 Uiso 1 2 calc R U P . .
C14 C 0.8192(10) 0.4660(5) 1.250000 0.0099(5) Uani 1 2 d S T P . .
H14 H 0.873950 0.452136 1.250000 0.012 Uiso 1 2 calc R U P . .
C15 C 0.2236(14) 0.4679(6) 0.250000 0.0230(11) Uani 1 2 d S T P . .
H15 H 0.163448 0.460289 0.250000 0.028 Uiso 1 2 calc R U P . .
C16 C 0.2489(13) 0.5105(6) 0.250000 0.0230(11) Uani 1 2 d S T P . .
C17 C 0.3410(13) 0.5185(6) 0.250000 0.0230(11) Uani 1 2 d S T P . .
H17 H 0.358722 0.546311 0.250000 0.028 Uiso 1 2 calc R U P . .
C18 C 0.3710(13) 0.4514(6) 0.250000 0.0230(11) Uani 1 2 d S T P . .
H18 H 0.413188 0.429957 0.250000 0.028 Uiso 1 2 calc R U P . .
C19 C 0.1110(7) 0.3876(3) -0.0539(15) 0.0075(3) Uani 1 1 d . . . . .
C20 C -0.0794(7) 0.3803(3) -0.4419(15) 0.0075(3) Uani 1 1 d . . . . .
O1 O 0.504549 0.232679 1.250000 0.034(6) Uiso 0.25 1 d S . P A -1
H1A H 0.489748 0.253943 1.305869 0.050 Uiso 0.25 1 calc R U P A -1
C21 C 0.499149 0.239669 1.056419 0.034(6) Uiso 0.25 1 d . . P A -1
H21A H 0.544001 0.223332 0.993861 0.050 Uiso 0.25 1 calc R U P A -1
H21B H 0.508968 0.268743 1.030883 0.050 Uiso 0.25 1 calc R U P A -1
H21C H 0.440793 0.231703 1.012386 0.050 Uiso 0.25 1 calc R U P A -1
O2 O 1.002(2) 0.5163(10) 1.209(4) 0.020(7) Uiso 0.25 1 d D . P B -1
H2 H 1.004833 0.493214 1.159756 0.031 Uiso 0.25 1 calc R U P B -1
C22 C 1.004(4) 0.5116(16) 1.407(4) 0.020(7) Uiso 0.25 1 d D . P B -1
H22A H 0.998872 0.482536 1.438380 0.031 Uiso 0.25 1 calc R U P B -1
H22B H 0.955250 0.526777 1.461612 0.031 Uiso 0.25 1 calc R U P B -1
H22C H 1.059877 0.522255 1.454064 0.031 Uiso 0.25 1 calc R U P B -1

loop_
_atom_site_aniso_label
_atom_site_aniso_U_11
_atom_site_aniso_U_22
_atom_site_aniso_U_33
_atom_site_aniso_U_23
_atom_site_aniso_U_13
_atom_site_aniso_U_12
Pd1 0.0051(4) 0.0120(5) 0.0053(4) 0.000 0.000 -0.0012(3)
Pd2 0.0051(4) 0.0120(5) 0.0053(4) 0.000 0.000 -0.0012(3)
Fe1 0.0039(9) 0.0144(10) 0.0114(10) 0.000 0.000 -0.0026(7)
Fe2 0.0051(4) 0.0120(5) 0.0053(4) 0.000 0.000 -0.0012(3)
N1 0.0039(9) 0.0144(10) 0.0114(10) 0.000 0.000 -0.0026(7)
N2 0.0039(9) 0.0144(10) 0.0114(10) 0.000 0.000 -0.0026(7)
N3 0.0039(9) 0.0144(10) 0.0114(10) 0.000 0.000 -0.0026(7)
N4 0.0051(4) 0.0120(5) 0.0053(4) 0.000 0.000 -0.0012(3)
N5 0.0051(4) 0.0120(5) 0.0053(4) 0.000 0.000 -0.0012(3)
N6 0.020(3) 0.019(2) 0.030(3) 0.000 0.000 -0.0061(19)
N7 0.020(3) 0.019(2) 0.030(3) 0.000 0.000 -0.0061(19)
N8 0.020(3) 0.019(2) 0.030(3) 0.000 0.000 -0.0061(19)
N9 0.0039(9) 0.0144(10) 0.0114(10) 0.000 0.000 -0.0026(7)
N10 0.0039(9) 0.0144(10) 0.0114(10) 0.000 0.000 -0.0026(7)
N11 0.0039(9) 0.0144(10) 0.0114(10) 0.000 0.000 -0.0026(7)
N12 0.020(3) 0.019(2) 0.030(3) 0.000 0.000 -0.0061(19)
N13 0.020(3) 0.019(2) 0.030(3) 0.000 0.000 -0.0061(19)
N14 0.020(3) 0.019(2) 0.030(3) 0.000 0.000 -0.0061(19)
N15 0.0051(4) 0.0120(5) 0.0053(4) 0.000 0.000 -0.0012(3)
N16 0.0051(4) 0.0120(5) 0.0053(4) 0.000 0.000 -0.0012(3)
C1 0.0039(9) 0.0144(10) 0.0114(10) 0.000 0.000 -0.0026(7)
C2 0.0039(9) 0.0144(10) 0.0114(10) 0.000 0.000 -0.0026(7)
C3 0.0039(9) 0.0144(10) 0.0114(10) 0.000 0.000 -0.0026(7)
C4 0.0039(9) 0.0144(10) 0.0114(10) 0.000 0.000 -0.0026(7)
C5 0.0051(4) 0.0120(5) 0.0053(4) 0.000 0.000 -0.0012(3)
C6 0.0051(4) 0.0120(5) 0.0053(4) 0.000 0.000 -0.0012(3)
C7 0.020(3) 0.019(2) 0.030(3) 0.000 0.000 -0.0061(19)
C8 0.020(3) 0.019(2) 0.030(3) 0.000 0.000 -0.0061(19)
C9 0.020(3) 0.019(2) 0.030(3) 0.000 0.000 -0.0061(19)
C10 0.020(3) 0.019(2) 0.030(3) 0.000 0.000 -0.0061(19)
C11 0.0039(9) 0.0144(10) 0.0114(10) 0.000 0.000 -0.0026(7)
C12 0.0039(9) 0.0144(10) 0.0114(10) 0.000 0.000 -0.0026(7)
C13 0.0039(9) 0.0144(10) 0.0114(10) 0.000 0.000 -0.0026(7)
C14 0.0039(9) 0.0144(10) 0.0114(10) 0.000 0.000 -0.0026(7)
C15 0.020(3) 0.019(2) 0.030(3) 0.000 0.000 -0.0061(19)
C16 0.020(3) 0.019(2) 0.030(3) 0.000 0.000 -0.0061(19)
C17 0.020(3) 0.019(2) 0.030(3) 0.000 0.000 -0.0061(19)
C18 0.020(3) 0.019(2) 0.030(3) 0.000 0.000 -0.0061(19)
C19 0.0051(4) 0.0120(5) 0.0053(4) 0.000 0.000 -0.0012(3)
C20 0.0051(4) 0.0120(5) 0.0053(4) 0.000 0.000 -0.0012(3)

loop_
_atom_type_symbol
_atom_type_description
_atom_type_scat_dispersion_real
_atom_type_scat_dispersion_imag
_atom_type_scat_source
C C 0.0033 0.0016 'International Tables Vol C Tables 4.2.6.8 and 6.1.1.4'
H H 0.0000 0.0000 'International Tables Vol C Tables 4.2.6.8 and 6.1.1.4'
Fe Fe 0.3463 0.8444 'International Tables Vol C Tables 4.2.6.8 and 6.1.1.4'
N N 0.0061 0.0033 'International Tables Vol C Tables 4.2.6.8 and 6.1.1.4'
O O 0.0106 0.0060 'International Tables Vol C Tables 4.2.6.8 and 6.1.1.4'
Pd Pd -0.9988 1.0072 'International Tables Vol C Tables 4.2.6.8 and 6.1.1.4'

loop_
_geom_angle_atom_site_label_1
_geom_angle_atom_site_label_2
_geom_angle_atom_site_label_3
_geom_angle
_geom_angle_site_symmetry_1
_geom_angle_site_symmetry_3
_geom_angle_publ_flag
C5 Pd1 C5 86.1(6) . 6_557 ?
C5 Pd1 C6 176.8(4) 6_557 6_557 ?
C5 Pd1 C6 176.8(4) . . ?
C5 Pd1 C6 92.2(4) . 6_557 ?
C5 Pd1 C6 92.2(4) 6_557 . ?
C6 Pd1 C6 89.4(6) . 6_557 ?
C19 Pd2 C19 89.0(6) . 6 ?
C20 Pd2 C19 91.4(4) 6 . ?
C20 Pd2 C19 177.7(4) 6 6 ?
C20 Pd2 C19 177.7(4) . . ?
C20 Pd2 C19 91.4(4) . 6 ?
C20 Pd2 C20 88.1(6) . 6 ?
N1 Fe1 N9 178.7(5) . . ?
N4 Fe1 N1 90.4(4) 6_558 . ?
N4 Fe1 N1 90.4(4) . . ?
N4 Fe1 N4 87.8(5) . 6_558 ?
N4 Fe1 N9 88.6(3) . . ?
N4 Fe1 N9 88.6(3) 6_558 . ?
N16 Fe1 N1 89.8(4) 1_657 . ?
N16 Fe1 N1 89.8(4) 6_656 . ?
N16 Fe1 N4 92.9(3) 1_657 6_558 ?
N16 Fe1 N4 179.3(4) 6_656 6_558 ?
N16 Fe1 N4 179.3(4) 1_657 . ?
N16 Fe1 N4 92.9(3) 6_656 . ?
N16 Fe1 N9 91.2(4) 6_656 . ?
N16 Fe1 N9 91.2(4) 1_657 . ?
N16 Fe1 N16 86.4(5) 1_657 6_656 ?
N5 Fe2 N5 89.4(5) . 6_556 ?
N5 Fe2 N6 92.5(4) 6_556 . ?
N5 Fe2 N6 92.5(4) . . ?
N5 Fe2 N12 88.7(4) . . ?
N5 Fe2 N12 88.7(4) 6_556 . ?
N5 Fe2 N15 178.8(4) . . ?
N5 Fe2 N15 90.2(4) 6_556 . ?
N5 Fe2 N15 90.2(4) . 6_556 ?
N5 Fe2 N15 178.8(4) 6_556 6_556 ?
N6 Fe2 N12 178.2(7) . . ?
N15 Fe2 N6 88.6(4) 6_556 . ?
N15 Fe2 N6 88.6(4) . . ?
N15 Fe2 N12 90.1(4) . . ?
N15 Fe2 N12 90.1(4) 6_556 . ?
N15 Fe2 N15 90.3(5) . 6_556 ?
C1 N1 Fe1 124.5(11) . . ?
C1 N1 C4 116.6(14) . . ?
C4 N1 Fe1 118.9(11) . . ?
C3 N2 C4 117.2(14) . . ?
H3A N3 H3B 112.885(18) . . ?
C2 N3 H3A 120.1(7) . . ?
C2 N3 H3B 127.1(7) . . ?
C5 N4 Fe1 176.2(9) . . ?
C6 N5 Fe2 176.4(9) . . ?
C7 N6 Fe2 121.5(13) . . ?
C7 N6 C10 120.0(17) . . ?
C10 N6 Fe2 118.4(13) . . ?
C9 N7 C10 116.9(17) . . ?
H8A N8 H8A 64.6(5) . 6_556 ?
H8A N8 H8B 112.885(19) . . ?
H8B N8 H8A 112.885(19) . 6_556 ?
C8 N8 H8A 132.4(6) . . ?
C8 N8 H8A 132.4(6) . 6_556 ?
C8 N8 H8B 99.7(8) . . ?
C11 N9 Fe1 125.8(11) . . ?
C11 N9 C14 116.1(14) . . ?
C14 N9 Fe1 118.1(11) . . ?
C13 N10 C14 119.6(14) . . ?
H11A N11 H11B 112.885(18) . . ?
C12 N11 H11A 121.4(8) . . ?
C12 N11 H11B 125.7(8) . . ?
C15 N12 Fe2 121.6(13) . . ?
C15 N12 C18 118.9(17) . . ?
C18 N12 Fe2 119.6(14) . . ?
C17 N13 C18 111.6(17) . . ?
H14A N14 H14A 62.0(8) . 6_556 ?
H14A N14 H14B 112.886(18) . . ?
H14B N14 H14A 112.885(18) . 6_556 ?
C16 N14 H14A 108.1(7) . 6_556 ?
C16 N14 H14A 108.1(7) . . ?
C16 N14 H14B 131.8(9) . . ?
C19 N15 Fe2 172.5(9) . . ?
C20 N16 Fe1 176.2(9) . 1_453 ?
N1 C1 H1 118.0 . . ?
N1 C1 C2 123.9(15) . . ?
C2 C1 H1 118.0 . . ?
N3 C2 C1 120.0(13) . . ?
N3 C2 C3 127.9(14) . . ?
C3 C2 C1 112.0(14) . . ?
N2 C3 C2 126.1(16) . . ?
N2 C3 H3 116.9 . . ?
C2 C3 H3 116.9 . . ?
N1 C4 N2 124.1(15) . . ?
N1 C4 H4 118.0 . . ?
N2 C4 H4 118.0 . . ?
N4 C5 Pd1 177.0(10) . . ?
N5 C6 Pd1 176.1(9) . . ?
N6 C7 H7 120.0 . . ?
N6 C7 C8 120.0(18) . . ?
C8 C7 H7 120.0 . . ?
N8 C8 C7 121.6(16) . . ?
N8 C8 C9 122.6(16) . . ?
C7 C8 C9 115.8(18) . . ?
N7 C9 C8 123.7(17) . . ?
N7 C9 H9 118.2 . . ?
C8 C9 H9 118.2 . . ?
N6 C10 H10 118.2 . . ?
N7 C10 N6 123.7(19) . . ?
N7 C10 H10 118.2 . . ?
N9 C11 H11 117.6 . . ?
N9 C11 C12 124.7(15) . . ?
C12 C11 H11 117.6 . . ?
N11 C12 C11 122.9(13) . . ?
N11 C12 C13 124.4(14) . . ?
C11 C12 C13 112.6(15) . . ?
N10 C13 C12 123.3(16) . . ?
N10 C13 H13 118.3 . . ?
C12 C13 H13 118.3 . . ?
N9 C14 N10 123.7(15) . . ?
N9 C14 H14 118.1 . . ?
N10 C14 H14 118.1 . . ?
N12 C15 H15 120.6 . . ?
N12 C15 C16 118.7(18) . . ?
C16 C15 H15 120.6 . . ?
N14 C16 C15 121.7(16) . . ?
N14 C16 C17 122.4(16) . . ?
C17 C16 C15 115.9(18) . . ?
N13 C17 C16 126.0(18) . . ?
N13 C17 H17 117.0 . . ?
C16 C17 H17 117.0 . . ?
N12 C18 N13 128.9(19) . . ?
N12 C18 H18 115.5 . . ?
N13 C18 H18 115.5 . . ?
N15 C19 Pd2 176.1(10) . . ?
N16 C20 Pd2 176.0(10) . . ?
C21 O1 H1A 109.5 . . ?
O1 C21 H21A 109.5 . . ?
O1 C21 H21B 109.5 . . ?
O1 C21 H21C 109.5 . . ?
H21A C21 H21B 109.5 . . ?
H21A C21 H21C 109.5 . . ?
H21B C21 H21C 109.5 . . ?
C22 O2 H2 109.5 . . ?
O2 C22 H22A 109.5 . . ?
O2 C22 H22B 109.5 . . ?
O2 C22 H22C 109.5 . . ?
H22A C22 H22B 109.5 . . ?
H22A C22 H22C 109.5 . . ?
H22B C22 H22C 109.5 . . ?

loop_
_geom_bond_atom_site_label_1
_geom_bond_atom_site_label_2
_geom_bond_distance
_geom_bond_site_symmetry_2
_geom_bond_publ_flag
Pd1 C5 1.993(11) . ?
Pd1 C5 1.993(11) 6_557 ?
Pd1 C6 1.995(11) 6_557 ?
Pd1 C6 1.995(11) . ?
Pd2 C19 2.003(11) . ?
Pd2 C19 2.003(11) 6 ?
Pd2 C20 1.977(11) 6 ?
Pd2 C20 1.977(11) . ?
Fe1 N1 2.181(14) . ?
Fe1 N4 2.133(9) . ?
Fe1 N4 2.133(9) 6_558 ?
Fe1 N9 2.213(14) . ?
Fe1 N16 2.132(9) 6_656 ?
Fe1 N16 2.132(9) 1_657 ?
Fe2 N5 1.961(9) . ?
Fe2 N5 1.961(9) 6_556 ?
Fe2 N6 2.027(16) . ?
Fe2 N12 2.034(16) . ?
Fe2 N15 1.962(9) 6_556 ?
Fe2 N15 1.962(9) . ?
N1 C1 1.32(2) . ?
N1 C4 1.34(2) . ?
N2 C3 1.28(2) . ?
N2 C4 1.36(2) . ?
N3 H3A 0.90000(11) . ?
N3 H3B 0.90000(12) . ?
N3 C2 1.312(16) . ?
N4 C5 1.147(14) . ?
N5 C6 1.142(14) . ?
N6 C7 1.31(2) . ?
N6 C10 1.35(2) . ?
N7 C9 1.31(2) . ?
N7 C10 1.32(2) . ?
N8 H8A 0.90000(12) 6_556 ?
N8 H8A 0.90000(12) . ?
N8 H8B 0.90000(11) . ?
N8 C8 1.33(2) . ?
N9 C11 1.34(2) . ?
N9 C14 1.34(2) . ?
N10 C13 1.28(2) . ?
N10 C14 1.35(2) . ?
N11 H11A 0.90000(12) . ?
N11 H11B 0.90000(11) . ?
N11 C12 1.306(16) . ?
N12 C15 1.31(3) . ?
N12 C18 1.31(2) . ?
N13 C17 1.31(3) . ?
N13 C18 1.34(2) . ?
N14 H14A 0.89997(11) 6_556 ?
N14 H14A 0.90000(11) . ?
N14 H14B 0.90000(13) . ?
N14 C16 1.35(2) . ?
N15 C19 1.140(14) . ?
N16 C20 1.160(14) . ?
C1 H1 0.9300 . ?
C1 C2 1.42(2) . ?
C2 C3 1.39(2) . ?
C3 H3 0.9300 . ?
C4 H4 0.9300 . ?
C7 H7 0.9300 . ?
C7 C8 1.39(3) . ?
C8 C9 1.41(3) . ?
C9 H9 0.9300 . ?
C10 H10 0.9300 . ?
C11 H11 0.9300 . ?
C11 C12 1.40(2) . ?
C12 C13 1.42(2) . ?
C13 H13 0.9300 . ?
C14 H14 0.9300 . ?
C15 H15 0.9300 . ?
C15 C16 1.42(3) . ?
C16 C17 1.40(3) . ?
C17 H17 0.9300 . ?
C18 H18 0.9300 . ?
O1 H1A 0.8200 . ?
O1 C21 1.40649(7) . ?
C21 H21A 0.9600 . ?
C21 H21B 0.9600 . ?
C21 H21C 0.9600 . ?
O2 H2 0.8200 . ?
O2 C22 1.42(2) . ?
C22 H22A 0.9600 . ?
C22 H22B 0.9600 . ?
C22 H22C 0.9600 . ?

loop_
_geom_torsion_atom_site_label_1
_geom_torsion_atom_site_label_2
_geom_torsion_atom_site_label_3
_geom_torsion_atom_site_label_4
_geom_torsion
_geom_torsion_site_symmetry_1
_geom_torsion_site_symmetry_2
_geom_torsion_site_symmetry_3
_geom_torsion_site_symmetry_4
_geom_torsion_publ_flag
Fe1 N1 C1 C2 180.0 . . . . ?
Fe1 N1 C4 N2 180.0 . . . . ?
Fe1 N9 C11 C12 180.0 . . . . ?
Fe1 N9 C14 N10 180.0 . . . . ?
Fe2 N6 C7 C8 180.0 . . . . ?
Fe2 N6 C10 N7 180.0 . . . . ?
Fe2 N12 C15 C16 180.0 . . . . ?
Fe2 N12 C18 N13 180.0 . . . . ?
N1 C1 C2 N3 180.0 . . . . ?
N1 C1 C2 C3 0.0 . . . . ?
N3 C2 C3 N2 180.0 . . . . ?
N6 C7 C8 N8 180.0 . . . . ?
N6 C7 C8 C9 0.0 . . . . ?
N8 C8 C9 N7 180.0 . . . . ?
N9 C11 C12 N11 180.0 . . . . ?
N9 C11 C12 C13 0.0 . . . . ?
N11 C12 C13 N10 180.0 . . . . ?
N12 C15 C16 N14 180.0 . . . . ?
N12 C15 C16 C17 0.0 . . . . ?
N14 C16 C17 N13 180.0 . . . . ?
C1 N1 C4 N2 0.0 . . . . ?
C1 C2 C3 N2 0.0 . . . . ?
C3 N2 C4 N1 0.0 . . . . ?
C4 N1 C1 C2 0.0 . . . . ?
C4 N2 C3 C2 0.0 . . . . ?
C7 N6 C10 N7 0.0 . . . . ?
C7 C8 C9 N7 0.0 . . . . ?
C9 N7 C10 N6 0.0 . . . . ?
C10 N6 C7 C8 0.0 . . . . ?
C10 N7 C9 C8 0.0 . . . . ?
C11 N9 C14 N10 0.0 . . . . ?
C11 C12 C13 N10 0.0 . . . . ?
C13 N10 C14 N9 0.0 . . . . ?
C14 N9 C11 C12 0.0 . . . . ?
C14 N10 C13 C12 0.0 . . . . ?
C15 N12 C18 N13 0.0 . . . . ?
C15 C16 C17 N13 0.0 . . . . ?
C17 N13 C18 N12 0.0 . . . . ?
C18 N12 C15 C16 0.0 . . . . ?
C18 N13 C17 C16 0.0 . . . . ?
